data_1556084
loop_
_publ_author_name
'Wang, Yunsheng'
'Yang, Jie'
'Tian, Yu'
'Fang, Manman'
'Liao, Qiuyan'
'Wang, Liwei'
'Hu, Wenping'
'Tang, Ben Zhong'
'Li, Zhen'

_publ_section_title
;
 Persistent organic room temperature phosphorescence: what is the role of
 molecular dimers?
;
_journal_issue 3
_journal_name_full 'Chemical Science'
_journal_page_first 833
_journal_page_last 838
_journal_paper_doi 10.1039/C9SC04632A
_journal_volume 11
_journal_year 2020
_chemical_absolute_configuration ad
_chemical_formula_moiety 'C22 H17 N O6 S'
_chemical_formula_sum 'C22 H17 N O6 S'
_chemical_formula_weight 423.43
_space_group_crystal_system orthorhombic
_space_group_IT_number 19
_space_group_name_Hall 'P 2ac 2ab'
_space_group_name_H-M_alt 'P 21 21 21'
_atom_sites_solution_hydrogens geom
_atom_sites_solution_primary dual
_atom_sites_solution_secondary difmap
_audit_creation_date 2018-12-27
_audit_creation_method
;
Olex2 1.2
(compiled 2018.04.26 svn.r3504 for OlexSys, GUI svn.r5492)
;
_audit_update_record
;
2019-09-14 deposited with the CCDC.	2019-11-25 downloaded from the CCDC.
;
_cell_angle_alpha 90.00
_cell_angle_beta 90.00
_cell_angle_gamma 90.00
_cell_formula_units_Z 4
_cell_length_a 5.761
_cell_length_b 15.96450(10)
_cell_length_c 20.7087(2)
_cell_measurement_reflns_used 9480
_cell_measurement_temperature 293(2)
_cell_measurement_theta_max 73.0360
_cell_measurement_theta_min 4.2450
_cell_volume 1904.61(2)
_computing_cell_refinement 'CrysAlisPro 1.171.39.46e (Rigaku OD, 2018)'
_computing_data_collection 'CrysAlisPro 1.171.39.46e (Rigaku OD, 2018)'
_computing_data_reduction 'CrysAlisPro 1.171.39.46e (Rigaku OD, 2018)'
_computing_molecular_graphics 'Olex2 (Dolomanov et al., 2009)'
_computing_publication_material 'Olex2 (Dolomanov et al., 2009)'
_computing_structure_refinement 'XL (Sheldrick, 2008)'
_computing_structure_solution 'ShelXT (Sheldrick, 2015)'
_diffrn_ambient_temperature 293(2)
_diffrn_detector 'CCD plate'
_diffrn_detector_area_resol_mean 5.1975
_diffrn_detector_type AtlasS2
_diffrn_measured_fraction_theta_full 0.992
_diffrn_measured_fraction_theta_max 0.992
_diffrn_measurement_details
;
List of Runs (angles in degrees, time in seconds):

  # Type    Start    End  Width  t~exp~   \w     \q     \k     \f   Frames
#--------------------------------------------------------------------------
  1  \w    -49.00  19.00   1.00    8.29    --  -41.12  37.00 -90.00   68
  2  \w   -114.00  -4.00   1.00    8.29    --  -41.12 -19.00  90.00  110
  3  \w    -98.00 -40.00   1.00    8.29    --  -41.12 -37.00  30.00   58
  4  \w     23.00  80.00   1.00    8.29    --   41.12-125.00   0.00   57
  5  \w     91.00 120.00   1.00    8.29    --   41.12-174.00-120.00   29
  6  \w     55.00 115.00   1.00   33.16    --  105.32-125.00  90.00   60
  7  \w     91.00 133.00   1.00   33.16    --  105.32  30.00-150.00   42
  8  \w    102.00 136.00   1.00   33.16    --  105.32 125.00-120.00   34
  9  \w     37.00 109.00   1.00   33.16    --  105.32 -94.00-180.00   72
 10  \w     94.00 173.00   1.00   33.16    --  105.32 125.00-150.00   79
 11  \w     79.00 178.00   1.00   33.16    --  105.32  45.00 -60.00   99
 12  \w    148.00 178.00   1.00   33.16    --  105.32  30.00-150.00   30
 13  \w     47.00 110.00   1.00   33.16    --  105.32-125.00-180.00   63
 14  \w     32.00 105.00   1.00   33.16    --  105.32 -94.00 -60.00   73
 15  \w    140.00 174.00   1.00   33.16    --  105.32 125.00   0.00   34
 16  \w     65.00 132.00   1.00   33.16    --  105.32 -30.00 120.00   67
 17  \w     32.00 133.00   1.00   33.16    --  105.32 -30.00 -90.00  101
;
_diffrn_measurement_device 'four-circle diffractometer'
_diffrn_measurement_device_type 'SuperNova, Dual, Cu at home/near, AtlasS2'
_diffrn_measurement_method '\w scans'
_diffrn_orient_matrix_type 'CrysAlisPro convention (1999,Acta A55,543-557)'
_diffrn_orient_matrix_UB_11 0.1532025000
_diffrn_orient_matrix_UB_12 0.0671633000
_diffrn_orient_matrix_UB_13 0.0322082000
_diffrn_orient_matrix_UB_21 -0.0329076000
_diffrn_orient_matrix_UB_22 -0.0433369000
_diffrn_orient_matrix_UB_23 0.0658444000
_diffrn_orient_matrix_UB_31 0.2166678000
_diffrn_orient_matrix_UB_32 -0.0540631000
_diffrn_orient_matrix_UB_33 -0.0127700000
_diffrn_radiation_monochromator mirror
_diffrn_radiation_probe x-ray
_diffrn_radiation_type CuK\a
_diffrn_radiation_wavelength 1.54184
_diffrn_reflns_av_R_equivalents 0.0148
_diffrn_reflns_av_unetI/netI 0.0129
_diffrn_reflns_limit_h_max 7
_diffrn_reflns_limit_h_min -5
_diffrn_reflns_limit_k_max 18
_diffrn_reflns_limit_k_min -19
_diffrn_reflns_limit_l_max 25
_diffrn_reflns_limit_l_min -25
_diffrn_reflns_number 12830
_diffrn_reflns_theta_full 73.23
_diffrn_reflns_theta_max 73.23
_diffrn_reflns_theta_min 3.50
_diffrn_source 'micro-focus sealed X-ray tube'
_diffrn_source_type 'SuperNova (Cu) X-ray Source'
_exptl_absorpt_coefficient_mu 1.881
_exptl_absorpt_correction_T_max 1.00000
_exptl_absorpt_correction_T_min 0.93520
_exptl_absorpt_correction_type multi-scan
_exptl_absorpt_process_details
;
CrysAlisPro 1.171.39.46e (Rigaku Oxford Diffraction, 2018)
Empirical absorption correction using spherical harmonics,
 implemented in SCALE3 ABSPACK scaling algorithm.
;
_exptl_crystal_colour colorless
_exptl_crystal_density_diffrn 1.477
_exptl_crystal_density_method 'not measured'
_exptl_crystal_description needle
_exptl_crystal_F_000 880
_refine_diff_density_max 0.144
_refine_diff_density_min -0.320
_refine_diff_density_rms 0.038
_refine_ls_abs_structure_details 'Flack H D (1983), Acta Cryst. A39, 876-881'
_refine_ls_abs_structure_Flack 0.330(15)
_refine_ls_extinction_method none
_refine_ls_goodness_of_fit_ref 1.037
_refine_ls_hydrogen_treatment constr
_refine_ls_matrix_type full
_refine_ls_number_parameters 273
_refine_ls_number_reflns 3751
_refine_ls_number_restraints 0
_refine_ls_restrained_S_all 1.037
_refine_ls_R_factor_all 0.0290
_refine_ls_R_factor_gt 0.0282
_refine_ls_shift/su_max 0.001
_refine_ls_shift/su_mean 0.000
_refine_ls_structure_factor_coef Fsqd
_refine_ls_weighting_details 'calc w=1/[\s^2^(Fo^2^)+(0.0512P)^2^+0.2596P] where P=(Fo^2^+2Fc^2^)/3'
_refine_ls_weighting_scheme calc
_refine_ls_wR_factor_gt 0.0784
_refine_ls_wR_factor_ref 0.0791
_reflns_number_gt 3658
_reflns_number_total 3820
_reflns_threshold_expression >2sigma(I)
_cod_data_source_file c9sc04632a3.cif
_cod_data_source_block exp_55
_cod_depositor_comments
;Adding full bibliography for 1556084--1556085.cif.

 Adding full bibliography for 1556084--1556085.cif.
;
_cod_database_code 1556084
_reflns_odcompleteness_completeness 99.90
_reflns_odcompleteness_iscentric 1
_reflns_odcompleteness_theta 66.97
_olex2_refinement_description
;
1. Fixed Uiso
 At 1.2 times of:
  All C(H) groups
 At 1.5 times of:
  All C(H,H,H) groups
2.a Aromatic/amide H refined with riding coordinates:
 C00G(H00G), C00I(H00I), C00J(H00J), C00L(H00L), C00M(H00M), C00N(H00N),
 C00O(H00O), C00P(H00P), C00Q(H00Q), C00R(H00R), C00S(H00S)
2.b Idealised Me refined as rotating group:
 C00T(H00A,H00B,H00C), C00U(H00D,H00E,H00F)
;
_olex2_submission_special_instructions 'No special instructions were received'
_oxdiff_exptl_absorpt_empirical_details
;
Empirical correction (ABSPACK) includes:
- Absorption correction using spherical harmonics
- Frame scaling
;
_oxdiff_exptl_absorpt_empirical_full_max 1.084
_oxdiff_exptl_absorpt_empirical_full_min 0.903

loop_
_space_group_symop_id
_space_group_symop_operation_xyz
1 'x, y, z'
2 '-x+1/2, -y, z+1/2'
3 '-x, y+1/2, -z+1/2'
4 'x+1/2, -y+1/2, -z'

loop_
_atom_site_label
_atom_site_type_symbol
_atom_site_fract_x
_atom_site_fract_y
_atom_site_fract_z
_atom_site_U_iso_or_equiv
_atom_site_adp_type
_atom_site_occupancy
_atom_site_calc_flag
_atom_site_refinement_flags_posn
S1 S 0.75023(7) 0.41648(2) 0.462577(16) 0.03624(10) Uani 1 d .
O002 O 0.4196(3) 0.86296(8) 0.71515(6) 0.0531(3) Uani 1 d .
O003 O 1.0958(2) 0.72704(8) 0.80564(6) 0.0508(3) Uani 1 d .
O004 O 0.2251(2) 0.80590(8) 0.63274(6) 0.0545(3) Uani 1 d .
O005 O 0.6180(3) 0.42380(10) 0.40399(6) 0.0615(4) Uani 1 d .
N006 N 0.7253(2) 0.55575(7) 0.56868(6) 0.0364(3) Uani 1 d .
O9 O 0.8896(3) 0.34248(8) 0.46854(8) 0.0627(4) Uani 1 d .
O008 O 1.2129(3) 0.60092(10) 0.77038(7) 0.0664(4) Uani 1 d .
C009 C 0.8933(2) 0.56409(9) 0.52039(7) 0.0319(3) Uani 1 d .
C00A C 0.5664(3) 0.42254(9) 0.52912(7) 0.0321(3) Uani 1 d .
C00B C 0.8957(3) 0.66858(9) 0.71831(7) 0.0362(3) Uani 1 d .
C00C C 0.7263(3) 0.61639(9) 0.62050(7) 0.0358(3) Uani 1 d .
C00D C 0.5676(3) 0.73883(9) 0.67106(7) 0.0346(3) Uani 1 d .
C00E C 0.5743(3) 0.48749(9) 0.57447(7) 0.0315(3) Uani 1 d .
C00F C 0.9240(3) 0.50495(9) 0.47120(7) 0.0334(3) Uani 1 d .
C00G C 0.7342(3) 0.73342(9) 0.71924(7) 0.0358(3) Uani 1 d .
H00G H 0.7380 0.7731 0.7521 0.043 Uiso 1 calc R
C00H C 0.3842(3) 0.80529(10) 0.66977(8) 0.0392(3) Uani 1 d .
C00I C 1.0409(3) 0.63427(10) 0.51997(8) 0.0390(3) Uani 1 d .
H00I H 1.0234 0.6756 0.5513 0.047 Uiso 1 calc R
C00J C 0.5650(3) 0.68013(9) 0.62118(7) 0.0367(3) Uani 1 d .
H00J H 0.4548 0.6840 0.5885 0.044 Uiso 1 calc R
C00K C 1.0843(3) 0.66021(11) 0.76730(8) 0.0422(3) Uani 1 d .
C00L C 0.8892(3) 0.60956(9) 0.66911(8) 0.0368(3) Uani 1 d .
H00L H 0.9946 0.5654 0.6689 0.044 Uiso 1 calc R
C00M C 0.4235(3) 0.48165(10) 0.62773(8) 0.0411(3) Uani 1 d .
H00M H 0.4249 0.5233 0.6591 0.049 Uiso 1 calc R
C00N C 0.4136(3) 0.35535(10) 0.53633(8) 0.0424(3) Uani 1 d .
H00N H 0.4115 0.3129 0.5056 0.051 Uiso 1 calc R
C00O C 1.2431(3) 0.58277(11) 0.42620(8) 0.0494(4) Uani 1 d .
H00O H 1.3602 0.5889 0.3956 0.059 Uiso 1 calc R
C00P C 1.0987(3) 0.51427(11) 0.42501(8) 0.0445(4) Uani 1 d .
H00P H 1.1175 0.4738 0.3932 0.053 Uiso 1 calc R
C00Q C 1.2108(3) 0.64239(11) 0.47372(8) 0.0445(4) Uani 1 d .
H00Q H 1.3065 0.6893 0.4745 0.053 Uiso 1 calc R
C00R C 0.2666(4) 0.35143(10) 0.58836(9) 0.0497(4) Uani 1 d .
H00R H 0.1638 0.3069 0.5929 0.060 Uiso 1 calc R
C00S C 0.2737(3) 0.41466(10) 0.63392(8) 0.0467(4) Uani 1 d .
H00S H 0.1755 0.4120 0.6695 0.056 Uiso 1 calc R
C00T C 1.2736(4) 0.72504(16) 0.85456(9) 0.0641(5) Uani 1 d .
H00A H 1.4185 0.7087 0.8354 0.096 Uiso 1 calc GR
H00B H 1.2316 0.6854 0.8874 0.096 Uiso 1 calc GR
H00C H 1.2892 0.7797 0.8735 0.096 Uiso 1 calc GR
C00U C 0.2485(5) 0.92918(14) 0.71827(10) 0.0738(6) Uani 1 d .
H00D H 0.2280 0.9531 0.6761 0.111 Uiso 1 calc GR
H00E H 0.3003 0.9717 0.7477 0.111 Uiso 1 calc GR
H00F H 0.1034 0.9066 0.7331 0.111 Uiso 1 calc GR

loop_
_atom_site_aniso_label
_atom_site_aniso_U_11
_atom_site_aniso_U_22
_atom_site_aniso_U_33
_atom_site_aniso_U_23
_atom_site_aniso_U_13
_atom_site_aniso_U_12
S1 0.03884(18) 0.03011(16) 0.03978(18) -0.00859(12) 0.00256(16) -0.00217(15)
O002 0.0681(8) 0.0452(7) 0.0461(6) -0.0138(5) -0.0076(6) 0.0223(6)
O003 0.0521(7) 0.0548(7) 0.0453(6) -0.0052(5) -0.0162(6) -0.0033(6)
O004 0.0458(7) 0.0523(7) 0.0653(7) -0.0100(6) -0.0139(7) 0.0116(6)
O005 0.0614(8) 0.0842(10) 0.0390(6) -0.0083(6) -0.0042(6) -0.0229(8)
N006 0.0389(7) 0.0308(6) 0.0396(6) -0.0098(5) 0.0037(6) -0.0048(5)
O9 0.0580(8) 0.0302(6) 0.0999(11) -0.0093(6) 0.0204(8) 0.0062(5)
O008 0.0615(9) 0.0784(9) 0.0594(8) -0.0099(7) -0.0172(7) 0.0276(8)
C009 0.0303(7) 0.0285(6) 0.0369(7) 0.0004(5) -0.0040(5) 0.0008(5)
C00A 0.0339(6) 0.0275(6) 0.0349(6) 0.0002(5) -0.0028(6) 0.0000(5)
C00B 0.0368(8) 0.0363(7) 0.0356(7) -0.0009(6) 0.0001(6) -0.0031(6)
C00C 0.0382(8) 0.0309(6) 0.0382(7) -0.0077(5) 0.0010(7) -0.0043(6)
C00D 0.0366(7) 0.0304(6) 0.0367(7) -0.0020(6) 0.0018(6) -0.0002(6)
C00E 0.0295(6) 0.0279(6) 0.0371(7) -0.0004(5) -0.0017(6) 0.0023(6)
C00F 0.0332(6) 0.0291(6) 0.0378(7) -0.0003(5) 0.0004(6) 0.0003(6)
C00G 0.0406(7) 0.0330(6) 0.0338(6) -0.0055(5) 0.0006(7) -0.0017(7)
C00H 0.0431(9) 0.0355(7) 0.0390(7) -0.0019(6) 0.0041(7) 0.0034(7)
C00I 0.0415(8) 0.0320(7) 0.0435(8) 0.0013(6) -0.0065(7) -0.0049(6)
C00J 0.0370(7) 0.0359(7) 0.0371(7) -0.0052(6) -0.0033(6) -0.0006(6)
C00K 0.0402(8) 0.0482(9) 0.0382(7) 0.0002(7) -0.0015(7) 0.0013(7)
C00L 0.0363(8) 0.0319(7) 0.0423(8) -0.0023(6) 0.0008(6) 0.0019(6)
C00M 0.0436(8) 0.0373(7) 0.0424(8) -0.0017(6) 0.0057(7) 0.0026(7)
C00N 0.0493(8) 0.0310(7) 0.0468(8) -0.0001(6) -0.0015(8) -0.0077(7)
C00O 0.0441(8) 0.0537(9) 0.0505(8) 0.0091(7) 0.0100(8) -0.0045(10)
C00P 0.0470(9) 0.0421(8) 0.0443(8) -0.0018(7) 0.0078(7) 0.0019(7)
C00Q 0.0432(9) 0.0411(8) 0.0491(8) 0.0104(6) -0.0044(7) -0.0100(7)
C00R 0.0496(9) 0.0386(8) 0.0609(10) 0.0076(7) 0.0050(9) -0.0107(8)
C00S 0.0439(8) 0.0449(8) 0.0513(9) 0.0084(7) 0.0115(8) -0.0001(8)
C00T 0.0524(11) 0.0928(15) 0.0470(9) -0.0082(9) -0.0166(9) -0.0033(11)
C00U 0.0969(16) 0.0607(12) 0.0637(11) -0.0161(9) -0.0054(13) 0.0419(14)

loop_
_atom_type_symbol
_atom_type_description
_atom_type_scat_dispersion_real
_atom_type_scat_dispersion_imag
_atom_type_scat_source
C C 0.0181 0.0091 'International Tables Vol C Tables 4.2.6.8 and 6.1.1.4'
H H 0.0000 0.0000 'International Tables Vol C Tables 4.2.6.8 and 6.1.1.4'
N N 0.0311 0.0180 'International Tables Vol C Tables 4.2.6.8 and 6.1.1.4'
O O 0.0492 0.0322 'International Tables Vol C Tables 4.2.6.8 and 6.1.1.4'
Cl Cl 0.3639 0.7018 'International Tables Vol C Tables 4.2.6.8 and 6.1.1.4'
S S 0.3331 0.5567 'International Tables Vol C Tables 4.2.6.8 and 6.1.1.4'

loop_
_geom_angle_atom_site_label_1
_geom_angle_atom_site_label_2
_geom_angle_atom_site_label_3
_geom_angle
O005 S1 C00A 109.95(8)
O005 S1 C00F 109.00(8)
O9 S1 O005 115.88(10)
O9 S1 C00A 108.57(8)
O9 S1 C00F 109.73(8)
C00F S1 C00A 102.93(7)
C00H O002 C00U 115.60(15)
C00K O003 C00T 115.90(15)
C009 N006 C00C 117.68(12)
C009 N006 C00E 124.45(11)
C00E N006 C00C 117.42(12)
N006 C009 C00F 122.94(12)
N006 C009 C00I 119.91(13)
C00F C009 C00I 117.15(14)
C00E C00A S1 123.54(11)
C00N C00A S1 115.19(11)
C00N C00A C00E 121.21(14)
C00G C00B C00K 122.93(13)
C00L C00B C00G 119.79(14)
C00L C00B C00K 117.25(14)
C00J C00C N006 119.97(14)
C00J C00C C00L 120.61(13)
C00L C00C N006 119.42(14)
C00G C00D C00H 123.04(13)
C00G C00D C00J 119.88(13)
C00J C00D C00H 117.08(14)
N006 C00E C00A 122.66(13)
N006 C00E C00M 120.15(13)
C00A C00E C00M 117.19(13)
C009 C00F S1 123.31(11)
C00P C00F S1 115.51(11)
C00P C00F C009 121.18(14)
C00B C00G H00G 120.0
C00D C00G C00B 119.93(12)
C00D C00G H00G 120.0
O002 C00H C00D 111.66(14)
O004 C00H O002 124.40(14)
O004 C00H C00D 123.94(14)
C009 C00I H00I 119.7
C00Q C00I C009 120.62(15)
C00Q C00I H00I 119.7
C00C C00J C00D 119.77(14)
C00C C00J H00J 120.1
C00D C00J H00J 120.1
O003 C00K C00B 111.71(14)
O008 C00K O003 124.59(16)
O008 C00K C00B 123.68(15)
C00B C00L H00L 120.0
C00C C00L C00B 119.99(13)
C00C C00L H00L 120.0
C00E C00M H00M 119.7
C00S C00M C00E 120.67(15)
C00S C00M H00M 119.7
C00A C00N H00N 119.7
C00R C00N C00A 120.56(15)
C00R C00N H00N 119.7
C00P C00O H00O 120.7
C00P C00O C00Q 118.65(16)
C00Q C00O H00O 120.7
C00F C00P H00P 119.7
C00O C00P C00F 120.58(15)
C00O C00P H00P 119.7
C00I C00Q C00O 121.79(15)
C00I C00Q H00Q 119.1
C00O C00Q H00Q 119.1
C00N C00R H00R 120.5
C00N C00R C00S 118.97(15)
C00S C00R H00R 120.5
C00M C00S C00R 121.40(15)
C00M C00S H00S 119.3
C00R C00S H00S 119.3
O003 C00T H00A 109.5
O003 C00T H00B 109.5
O003 C00T H00C 109.5
H00A C00T H00B 109.5
H00A C00T H00C 109.5
H00B C00T H00C 109.5
O002 C00U H00D 109.5
O002 C00U H00E 109.5
O002 C00U H00F 109.5
H00D C00U H00E 109.5
H00D C00U H00F 109.5
H00E C00U H00F 109.5

loop_
_geom_bond_atom_site_label_1
_geom_bond_atom_site_label_2
_geom_bond_distance
S1 O005 1.4372(14)
S1 O9 1.4339(13)
S1 C00A 1.7406(15)
S1 C00F 1.7404(15)
O002 C00H 1.331(2)
O002 C00U 1.447(2)
O003 C00K 1.331(2)
O003 C00T 1.441(2)
O004 C00H 1.195(2)
N006 C009 1.3981(19)
N006 C00C 1.4453(17)
N006 C00E 1.3995(18)
O008 C00K 1.204(2)
C009 C00F 1.400(2)
C009 C00I 1.406(2)
C00A C00E 1.3997(19)
C00A C00N 1.395(2)
C00B C00G 1.392(2)
C00B C00K 1.492(2)
C00B C00L 1.388(2)
C00C C00J 1.378(2)
C00C C00L 1.381(2)
C00D C00G 1.387(2)
C00D C00H 1.498(2)
C00D C00J 1.395(2)
C00E C00M 1.407(2)
C00F C00P 1.396(2)
C00G H00G 0.9300
C00I H00I 0.9300
C00I C00Q 1.376(2)
C00J H00J 0.9300
C00L H00L 0.9300
C00M H00M 0.9300
C00M C00S 1.380(2)
C00N H00N 0.9300
C00N C00R 1.372(2)
C00O H00O 0.9300
C00O C00P 1.374(3)
C00O C00Q 1.382(3)
C00P H00P 0.9300
C00Q H00Q 0.9300
C00R H00R 0.9300
C00R C00S 1.382(3)
C00S H00S 0.9300
C00T H00A 0.9600
C00T H00B 0.9600
C00T H00C 0.9600
C00U H00D 0.9600
C00U H00E 0.9600
C00U H00F 0.9600
